data_1528790
loop_
_publ_author_name
'Patel, R.'
'Simon, C.'
'Weller, M.T.'

_publ_section_title
;
 Ln Sr Sc O4 (Ln = La, Ce, Pr, Nd and Sm) systems and structure
 correlations for A2 B O4 (K2 Ni F4) structure types
;
_journal_name_full 'Journal of Solid State Chemistry'
_journal_page_first 349
_journal_page_last 359
_journal_volume 180
_journal_year 2007
_chemical_formula_sum 'O4 Pr Sc Sr'
_chemical_name_systematic '(Pr Sr) Sc O4'
_space_group_IT_number 64
_symmetry_space_group_name_Hall '-A 2ab 2ab'
_symmetry_space_group_name_H-M 'A b m a'
_cell_angle_alpha 90
_cell_angle_beta 90
_cell_angle_gamma 90
_cell_formula_units_Z 4
_cell_length_a 5.76247
_cell_length_b 5.73387
_cell_length_c 12.3206
_cell_volume 407.088
_citation_journal_id_ASTM JSSCBI
_cod_data_source_file Patel_JSSCBI_2007_1255.cif
_cod_data_source_block O4Pr1Sc1Sr1
_cod_original_sg_symbol_Hall '-C 2ac 2 (z,x,y)'
_cod_original_formula_sum 'O4 Pr1 Sc1 Sr1'
_cod_database_code 1528790

loop_
_symmetry_equiv_pos_as_xyz
x,y,z
x+1/2,-y+1/2,-z
-x,y,-z
-x+1/2,-y+1/2,z
-x,-y,-z
-x-1/2,y-1/2,z
x,-y,z
x-1/2,y-1/2,-z
x,y+1/2,z+1/2
x+1/2,-y+1,-z+1/2
-x,y+1/2,-z+1/2
-x+1/2,-y+1,z+1/2
-x,-y+1/2,-z+1/2
-x-1/2,y,z+1/2
x,-y+1/2,z+1/2
x-1/2,y,-z+1/2

loop_
_atom_site_label
_atom_site_type_symbol
_atom_site_fract_x
_atom_site_fract_y
_atom_site_fract_z
_atom_site_occupancy
_atom_site_U_iso_or_equiv
Pr1 Pr+3 0.0185 0 0.35622 0.5 0.0
O2 O-2 0.4351 0 0.3358 1 0.0
O1 O-2 0.25 0.25 0.0198 1 0.0
Sc1 Sc+3 0 0 0 1 0.0
Sr1 Sr+2 0.0185 0 0.35622 0.5 0.0
